data_4076864
loop_
_publ_author_name
'Russell, J. Monte'
'Sabat, Michal'
'Grimes, Russell N.'

_publ_section_title
;
 Organotransition-Metal Metallacarboranes. 59.1Synthesis and Linkage of
 Boron-Functionalized Ferracarborane Clusters
;
_journal_issue 20
_journal_name_full Organometallics
_journal_page_first 4113
_journal_paper_doi 10.1021/om020158n
_journal_volume 21
_journal_year 2002
_chemical_formula_sum 'C21 H24 B4 Cr Fe O3'
_chemical_formula_weight 475.5
_chemical_name_systematic
;
 eta(6)-C6H6Fe(2,3-Et2C2B4H3)-5-PhCr(CO)3      
;
_space_group_IT_number 61
_symmetry_cell_setting orthorhombic
_symmetry_space_group_name_Hall '-P 2ac 2ab'
_symmetry_space_group_name_H-M 'P b c a'
_atom_sites_solution_hydrogens geom
_atom_sites_solution_primary direct
_atom_sites_solution_secondary difmap
_audit_creation_date 2001-12-13T18:53:03-00:00
_audit_creation_method 'WinGX routine CIF_UPDATE'
_cell_angle_alpha 90
_cell_angle_beta 90
_cell_angle_gamma 90
_cell_formula_units_Z 8
_cell_length_a 21.091(5)
_cell_length_b 23.371(6)
_cell_length_c 8.772(3)
_cell_measurement_reflns_used 25
_cell_measurement_temperature 193(2)
_cell_measurement_theta_max 30
_cell_measurement_theta_min 20
_cell_volume 4324(2)
_computing_cell_refinement SIR92
_computing_data_collection 'Rigaku AFC6S'
_computing_data_reduction SIR92
_computing_molecular_graphics texSan
_computing_publication_material texSan
_computing_structure_refinement DIRDIF92
_computing_structure_solution SIR92
_diffrn_ambient_temperature 193(2)
_diffrn_measured_fraction_theta_full 0.995
_diffrn_measured_fraction_theta_max 0.995
_diffrn_measurement_device_type 'Rigaku AFC6S'
_diffrn_measurement_method 'omega - 2theta'
_diffrn_radiation_monochromator graphite
_diffrn_radiation_type MoK\a
_diffrn_radiation_wavelength 0.71069
_diffrn_reflns_av_R_equivalents 0.0502
_diffrn_reflns_av_unetI/netI 0.0534
_diffrn_reflns_limit_h_max 27
_diffrn_reflns_limit_h_min -28
_diffrn_reflns_limit_k_max 27
_diffrn_reflns_limit_k_min -28
_diffrn_reflns_limit_l_max 11
_diffrn_reflns_limit_l_min -11
_diffrn_reflns_number 3432
_diffrn_reflns_theta_full 32.51
_diffrn_reflns_theta_max 23
_diffrn_reflns_theta_min 2.19
_diffrn_standards_interval_count 100
_diffrn_standards_number 3
_exptl_absorpt_coefficient_mu 11.93
_exptl_absorpt_correction_T_max 1
_exptl_absorpt_correction_T_min 0.6201
_exptl_absorpt_correction_type empirical
_exptl_absorpt_process_details 'SHELXTL SADABS'
_exptl_crystal_colour orange
_exptl_crystal_density_diffrn 1.461
_exptl_crystal_density_meas ?
_exptl_crystal_density_method 'not measured'
_exptl_crystal_description plate
_exptl_crystal_F_000 1952
_exptl_crystal_size_max 0.41
_exptl_crystal_size_mid 0.32
_exptl_crystal_size_min 0.18
_refine_diff_density_max 0.654
_refine_diff_density_min -0.51
_refine_diff_density_rms 0.34
_refine_ls_abs_structure_details 'Flack H D (1983), Acta Cryst. A39, 876-881'
_refine_ls_abs_structure_Flack 0.003(8)
_refine_ls_extinction_coef none
_refine_ls_extinction_method none
_refine_ls_goodness_of_fit_ref 1.91
_refine_ls_hydrogen_treatment all
_refine_ls_matrix_type full
_refine_ls_number_parameters 272
_refine_ls_number_reflns 2184
_refine_ls_number_restraints 0
_refine_ls_restrained_S_all 0.979
_refine_ls_R_factor_all 0.0324
_refine_ls_R_factor_gt 0.046
_refine_ls_shift/su_max 0
_refine_ls_shift/su_mean 0
_refine_ls_structure_factor_coef Fsqd
_refine_ls_weighting_details 'calc w=1/[\s^2^(Fo^2^)+(0.0340P)^2^+0.0000P] where P=(Fo^2^+2Fc^2^)/3'
_refine_ls_weighting_scheme calc
_refine_ls_wR_factor_gt 0.065
_refine_ls_wR_factor_ref 0.0727
_reflns_number_gt 2184
_reflns_number_total 10713
_reflns_threshold_expression >3sigma(I)
_cod_data_source_file om020158n_s1.cif
_cod_data_source_block c21h24b4o3fecr
_cod_depositor_comments
;
The following automatic conversions were performed:

'_symmetry_cell_setting' value 'Orthorhombic' changed to
'orthorhombic' according to
/home/saulius/struct/CIF-dictionaries/cif_core.dic dictionary named
'cif_core.dic' version 2.4.1 from 2010-06-29.

Automatic conversion script
Id: cif_fix_values 1715 2011-07-08 13:25:40Z adriana 

The following automatic conversions were performed:

'_exptl_crystal_density_meas' value 'not measured' was changed to '?'
- the value is perceived as not measured.

Automatic conversion script
Id: cif_fix_values 3008 2015-01-20 13:52:24Z robertas 
;
_cod_original_cell_volume 4323.0(10)
_cod_original_sg_symbol_H-M Pbca
_cod_original_formula_sum 'C21 H24 B4 O3 Fe Cr'
_cod_database_code 4076864

loop_
_symmetry_equiv_pos_as_xyz
'x, y, z'
'-x, y+1/2, -z+1/2'
'-x, -y, -z'
'x, -y+1/2, z+1/2'
'x+1/2, -y+1/2, -z'
'-x+1/2, -y, z+1/2'
'-x+1/2, y+1/2, z'
'x+1/2, y, -z+1/2'

loop_
_atom_site_label
_atom_site_type_symbol
_atom_site_fract_x
_atom_site_fract_y
_atom_site_fract_z
_atom_site_adp_type
_atom_site_occupancy
_atom_site_symmetry_multiplicity
_atom_site_calc_flag
_atom_site_refinement_flags
Fe Fe 0.16503(3) 0.09021(3) 0.16244(8) Uani 1 1 d .
Cr Cr -0.06311(4) 0.15716(4) -0.09888(9) Uani 1 1 d .
O1 O -0.1142(2) 0.2753(2) -0.0423(6) Uani 1 1 d .
O2 O -0.1941(2) 0.1307(2) -0.2045(6) Uani 1 1 d .
O3 O -0.1019(2) 0.1203(2) 0.2155(6) Uani 1 1 d .
C2 C 0.1532(2) 0.1509(2) 0.3302(6) Uani 1 1 d .
C2E C 0.2348(3) 0.2294(3) 0.3813(8) Uani 1 1 d .
C2M C 0.1978(3) 0.1791(3) 0.4410(7) Uani 1 1 d .
C3M C 0.1295(3) 0.0702(2) 0.5243(6) Uani 1 1 d .
C3 C 0.1192(2) 0.0979(2) 0.3690(6) Uani 1 1 d .
C3E C 0.1017(3) 0.0121(2) 0.5441(7) Uani 1 1 d .
C4 C -0.0931(3) 0.2300(3) -0.0624(7) Uani 1 1 d .
C5 C -0.1431(3) 0.1407(3) -0.1641(7) Uani 1 1 d .
C6 C -0.0869(3) 0.1356(2) 0.0955(7) Uani 1 1 d .
C7 C 0.0387(2) 0.1353(2) -0.0443(6) Uani 1 1 d .
C8 C 0.0373(2) 0.1870(2) -0.1296(6) Uani 1 1 d .
C9 C 0.0050(3) 0.1895(2) -0.2705(6) Uani 1 1 d .
C10 C -0.0254(3) 0.1417(3) -0.3305(6) Uani 1 1 d .
C11 C -0.0241(3) 0.0904(2) -0.2497(6) Uani 1 1 d .
C12 C 0.0072(2) 0.0872(2) -0.1094(6) Uani 1 1 d .
C13 C 0.1726(3) 0.0513(3) -0.0470(8) Uani 1 1 d .
C14 C 0.1734(3) 0.0088(3) 0.0684(8) Uani 1 1 d .
C15 C 0.2164(3) 0.0144(3) 0.1906(7) Uani 1 1 d .
C16 C 0.2578(3) 0.0607(3) 0.1976(7) Uani 1 1 d .
C17 C 0.2572(3) 0.1021(3) 0.0818(9) Uani 1 1 d .
C18 C 0.2143(4) 0.0963(3) -0.0388(8) Uani 1 1 d .
B4 B 0.0702(3) 0.0792(2) 0.2449(7) Uani 1 1 d .
B5 B 0.0762(3) 0.1293(3) 0.1093(7) Uani 1 1 d .
B6 B 0.1311(3) 0.1758(3) 0.1727(7) Uani 1 1 d .
B7 B 0.0699(3) 0.1536(3) 0.3001(7) Uani 1 1 d .
H1 H 0.1444 0.2196 0.1379 Uiso 1 1 calc RD
H2 H 0.0296 0.1715 0.3754 Uiso 1 1 calc RD
H3 H 0.0398 0.0446 0.2744 Uiso 1 1 calc RD
H8 H 0.2069 0.2457 0.3647 Uiso 1 1 calc RD
H9 H 0.2668 0.218 0.3061 Uiso 1 1 calc RD
H10 H 0.2661 0.2471 0.4666 Uiso 1 1 calc RD
H11 H 0.11 -0.014 0.4915 Uiso 1 1 calc RD
H12 H 0.051 -0.006 0.5343 Uiso 1 1 calc RD
H13 H 0.0957 -0.004 0.6441 Uiso 1 1 calc RD
H14 H 0.1747 0.1923 0.5291 Uiso 1 1 calc RD
H15 H 0.2287 0.1517 0.4769 Uiso 1 1 calc RD
H16 H 0.174 0.0669 0.5407 Uiso 1 1 calc RD
H17 H 0.1114 0.094 0.5991 Uiso 1 1 calc RD
H18 H 0.0594 0.2252 -0.1004 Uiso 1 1 calc RD
H19 H 0.0051 0.2239 -0.3284 Uiso 1 1 calc RD
H20 H -0.0526 0.1423 -0.4246 Uiso 1 1 calc RD
H21 H -0.0453 0.0562 -0.2954 Uiso 1 1 calc RD
H22 H 0.0066 0.05 -0.0616 Uiso 1 1 calc RD
H23 H 0.2197 -0.0127 0.2764 Uiso 1 1 calc RD
H24 H 0.2886 0.0573 0.2955 Uiso 1 1 calc RD
H25 H 0.2938 0.1307 0.0849 Uiso 1 1 calc RD
H26 H 0.1349 0.051 -0.1324 Uiso 1 1 calc RD
H27 H 0.1444 -0.0238 0.0636 Uiso 1 1 calc RD
H29 H 0.2141 0.1255 -0.1189 Uiso 1 1 calc RD

loop_
_atom_site_aniso_label
_atom_site_aniso_U_11
_atom_site_aniso_U_22
_atom_site_aniso_U_33
_atom_site_aniso_U_23
_atom_site_aniso_U_13
_atom_site_aniso_U_12
Fe 0.0224(5) 0.0288(5) 0.0215(5) -0.0016(3) 0.0006(3) 0.0060(3)
Cr 0.0233(5) 0.0269(5) 0.0228(5) -0.0003(4) -0.0033(4) 0.0002(4)
O1 0.051(3) 0.034(3) 0.099(4) -0.013(3) 0.001(3) 0.005(2)
O2 0.033(3) 0.081(4) 0.077(4) -0.032(3) -0.017(2) 0.000(2)
O3 0.065(4) 0.101(4) 0.042(3) 0.021(3) 0.022(3) -0.002(3)
C2 0.026(3) 0.026(3) 0.026(3) 0.000(2) 0.001(2) 0.003(2)
C2E 0.044(4) 0.060(5) 0.062(5) -0.015(4) -0.006(3) -0.020(3)
C2M 0.038(3) 0.037(4) 0.039(4) -0.007(3) -0.011(3) -0.006(3)
C3M 0.043(4) 0.037(3) 0.020(3) 0.004(3) -0.003(3) 0.010(3)
C3 0.024(3) 0.019(3) 0.025(3) -0.001(2) -0.001(2) 0.005(2)
C3E 0.053(4) 0.028(3) 0.027(3) 0.005(3) 0.003(3) -0.002(3)
C4 0.034(3) 0.026(3) 0.055(4) -0.003(3) -0.006(3) 0.000(3)
C5 0.034(4) 0.037(4) 0.044(4) -0.020(3) -0.003(3) 0.005(3)
C6 0.037(3) 0.033(3) 0.044(4) 0.013(3) 0.004(3) 0.007(3)
C7 0.021(3) 0.034(3) 0.023(3) 0.004(3) 0.005(2) 0.004(2)
C8 0.021(3) 0.033(3) 0.032(3) 0.010(3) 0.004(2) 0.002(2)
C9 0.034(3) 0.036(4) 0.024(3) 0.015(3) -0.001(3) -0.002(3)
C10 0.033(3) 0.052(4) 0.020(3) 0.000(3) -0.003(3) 0.004(3)
C11 0.039(3) 0.028(3) 0.028(3) 0.000(3) -0.003(3) 0.004(3)
C12 0.031(3) 0.015(3) 0.031(3) 0.000(2) -0.001(3) 0.005(2)
C13 0.041(4) 0.060(5) 0.039(4) -0.019(4) 0.001(3) 0.024(3)
C14 0.039(4) 0.032(3) 0.052(4) -0.016(3) 0.006(3) 0.009(3)
C15 0.046(4) 0.043(4) 0.044(4) 0.008(3) 0.008(3) 0.024(3)
C16 0.025(3) 0.066(5) 0.047(4) -0.003(4) 0.003(3) 0.014(3)
C17 0.035(4) 0.044(4) 0.075(6) -0.004(4) 0.028(4) 0.005(3)
C18 0.061(5) 0.058(5) 0.037(4) 0.006(4) 0.023(4) 0.030(4)
B4 0.029(4) 0.017(3) 0.025(3) 0.001(3) 0.002(3) 0.002(2)
B5 0.023(3) 0.024(3) 0.026(3) -0.003(3) 0.003(3) 0.006(3)
B6 0.024(3) 0.028(3) 0.023(3) 0.001(3) -0.004(3) 0.000(3)
B7 0.027(3) 0.023(3) 0.030(4) -0.001(3) 0.001(3) 0.002(3)

loop_
_atom_type_symbol
_atom_type_description
_atom_type_scat_dispersion_real
_atom_type_scat_dispersion_imag
_atom_type_scat_source
C C 0.0033 0.0016 'International Tables Vol C Tables 4.2.6.8 and 6.1.1.4'
H H 0 0 'International Tables Vol C Tables 4.2.6.8 and 6.1.1.4'
B B 0.0013 0.0007 'International Tables Vol C Tables 4.2.6.8 and 6.1.1.4'
O O 0.0106 0.006 'International Tables Vol C Tables 4.2.6.8 and 6.1.1.4'
Fe Fe 0.3463 0.8444 'International Tables Vol C Tables 4.2.6.8 and 6.1.1.4'
Cr Cr 0.3209 0.6236 'International Tables Vol C Tables 4.2.6.8 and 6.1.1.4'

loop_
_geom_angle_atom_site_label_1
_geom_angle_atom_site_label_2
_geom_angle_atom_site_label_3
_geom_angle
C(2) Fe C(3) 41.8(2)
C(2) Fe C(14) 157.4(2)
C(2) Fe C(16) 103.6(2)
C(2) Fe C(18) 128.9(3)
C(2) Fe B(5) 75.8(2)
C(3) Fe C(13) 149.4(2)
C(3) Fe C(15) 102.3(2)
C(3) Fe C(17) 136.3(3)
C(3) Fe B(4) 43.6(2)
C(3) Fe B(6) 73.9(2)
C(13) Fe C(15) 72.0(3)
C(13) Fe C(17) 71.5(3)
C(13) Fe B(4) 108.8(3)
C(13) Fe B(6) 118.7(3)
C(14) Fe C(16) 71.2(3)
C(14) Fe C(18) 71.3(3)
C(14) Fe B(5) 112.3(2)
C(15) Fe C(16) 38.8(3)
C(15) Fe C(18) 84.2(2)
C(15) Fe B(5) 147.4(3)
C(16) Fe C(17) 39.2(3)
C(16) Fe B(4) 141.4(3)
C(16) Fe B(6) 128.1(3)
C(17) Fe B(4) 179.2(2)
C(17) Fe B(6) 101.7(2)
C(18) Fe B(5) 103.1(3)
B(4) Fe B(5) 46.1(2)
B(5) Fe B(6) 46.5(2)
C(4) Cr C(6) 89.9(3)
C(4) Cr C(8) 93.3(2)
C(4) Cr C(10) 115.7(3)
C(4) Cr C(12) 157.0(2)
C(5) Cr C(7) 154.0(2)
C(5) Cr C(9) 117.3(3)
C(5) Cr C(11) 90.5(2)
C(6) Cr C(7) 90.0(2)
C(6) Cr C(9) 153.8(2)
C(6) Cr C(11) 117.5(2)
C(7) Cr C(8) 36.8(2)
C(7) Cr C(10) 79.4(2)
C(7) Cr C(12) 37.2(2)
C(8) Cr C(10) 66.5(2)
C(8) Cr C(12) 65.9(2)
C(9) Cr C(11) 65.9(2)
C(10) Cr C(11) 36.8(2)
C(11) Cr C(12) 36.9(2)
Fe C(2) C(3) 69.1(3)
Fe C(2) B(7) 92.2(3)
C(2M) C(2) B(6) 126.3(5)
C(3) C(2) B(6) 111.8(5)
B(6) C(2) B(7) 64.1(4)
C(3) C(3M) C(3E) 115.9(5)
Fe C(3) C(3M) 133.0(4)
Fe C(3) B(7) 92.3(3)
C(2) C(3) B(4) 113.3(4)
C(3M) C(3) B(4) 126.7(5)
B(4) C(3) B(7) 65.1(3)
Cr C(5) O(2) 179.3(5)
Cr C(7) C(8) 71.1(3)
Cr C(7) B(5) 133.0(4)
C(8) C(7) B(5) 122.6(5)
Cr C(8) C(7) 72.1(3)
C(7) C(8) C(9) 120.4(5)
Cr C(9) C(10) 71.6(3)
Cr C(10) C(9) 71.8(3)
C(9) C(10) C(11) 119.4(5)
Cr C(11) C(12) 71.7(3)
Cr C(12) C(7) 73.3(3)
C(7) C(12) C(11) 122.1(5)
Fe C(13) C(18) 70.4(4)
Fe C(14) C(13) 69.0(3)
C(13) C(14) C(15) 119.1(6)
Fe C(15) C(16) 70.8(4)
Fe C(16) C(15) 70.4(3)
C(15) C(16) C(17) 119.9(6)
Fe C(17) C(18) 69.0(4)
Fe C(18) C(13) 70.6(4)
C(13) C(18) C(17) 121.9(6)
Fe B(4) B(5) 66.8(3)
C(3) B(4) B(5) 104.4(4)
B(5) B(4) B(7) 61.1(3)
Fe B(5) B(4) 67.2(3)
Fe B(5) B(7) 89.8(3)
C(7) B(5) B(6) 125.0(5)
B(4) B(5) B(6) 105.6(4)
B(6) B(5) B(7) 62.2(3)
Fe B(6) B(5) 67.1(3)
C(2) B(6) B(5) 104.9(4)
B(5) B(6) B(7) 61.4(3)
C(2) B(7) B(4) 90.2(4)
C(2) B(7) B(6) 52.3(3)
C(3) B(7) B(5) 92.5(4)
B(4) B(7) B(5) 55.8(3)
B(5) B(7) B(6) 56.4(3)
C(2) Fe C(13) 162.3(3)
C(2) Fe C(15) 124.2(2)
C(2) Fe C(17) 105.3(2)
C(2) Fe B(4) 74.2(2)
C(2) Fe B(6) 44.0(2)
C(3) Fe C(14) 117.9(2)
C(3) Fe C(16) 109.7(2)
C(3) Fe C(18) 170.7(3)
C(3) Fe B(5) 75.1(2)
C(13) Fe C(14) 40.1(3)
C(13) Fe C(16) 85.0(2)
C(13) Fe C(18) 39.0(3)
C(13) Fe B(5) 93.6(2)
C(14) Fe C(15) 39.5(3)
C(14) Fe C(17) 84.8(2)
C(14) Fe B(4) 95.9(2)
C(14) Fe B(6) 154.9(3)
C(15) Fe C(17) 70.8(3)
C(15) Fe B(4) 110.0(2)
C(15) Fe B(6) 165.1(3)
C(16) Fe C(18) 71.1(3)
C(16) Fe B(5) 172.3(3)
C(17) Fe C(18) 39.5(3)
C(17) Fe B(5) 133.3(3)
C(18) Fe B(4) 140.5(3)
C(18) Fe B(6) 98.1(2)
B(4) Fe B(6) 77.6(2)
C(4) Cr C(5) 86.1(3)
C(4) Cr C(7) 119.9(2)
C(4) Cr C(9) 91.4(2)
C(4) Cr C(11) 152.3(3)
C(5) Cr C(6) 88.9(3)
C(5) Cr C(8) 154.3(2)
C(5) Cr C(10) 90.6(2)
C(5) Cr C(12) 116.9(2)
C(6) Cr C(8) 116.8(2)
C(6) Cr C(10) 154.3(2)
C(6) Cr C(12) 91.1(2)
C(7) Cr C(9) 66.7(2)
C(7) Cr C(11) 67.2(2)
C(8) Cr C(9) 36.9(2)
C(8) Cr C(11) 78.2(2)
C(9) Cr C(10) 36.6(2)
C(9) Cr C(12) 77.8(2)
C(10) Cr C(12) 66.4(2)
Fe C(2) C(2M) 133.4(4)
Fe C(2) B(6) 70.2(3)
C(2M) C(2) C(3) 121.6(5)
C(2M) C(2) B(7) 134.3(5)
C(3) C(2) B(7) 65.3(3)
C(2) C(2M) C(2E) 116.2(5)
Fe C(3) C(2) 69.0(3)
Fe C(3) B(4) 70.9(3)
C(2) C(3) C(3M) 119.7(5)
C(2) C(3) B(7) 65.7(3)
C(3M) C(3) B(7) 134.5(4)
Cr C(4) O(1) 177.3(5)
Cr C(6) O(3) 177.8(6)
Cr C(7) C(12) 69.5(3)
C(8) C(7) C(12) 116.7(5)
C(12) C(7) B(5) 120.6(5)
Cr C(8) C(9) 70.3(3)
Cr C(9) C(8) 72.8(3)
C(8) C(9) C(10) 121.3(5)
Cr C(10) C(11) 71.4(3)
Cr C(11) C(10) 71.9(3)
C(10) C(11) C(12) 120.2(5)
Cr C(12) C(11) 71.4(3)
Fe C(13) C(14) 70.9(4)
C(14) C(13) C(18) 119.5(6)
Fe C(14) C(15) 70.7(3)
Fe C(15) C(14) 69.8(3)
C(14) C(15) C(16) 120.5(6)
Fe C(16) C(17) 70.0(4)
Fe C(17) C(16) 70.9(3)
C(16) C(17) C(18) 119.2(6)
Fe C(18) C(17) 71.5(4)
Fe B(4) C(3) 65.4(3)
Fe B(4) B(7) 88.8(3)
C(3) B(4) B(7) 63.0(3)
Fe B(5) C(7) 131.9(4)
Fe B(5) B(6) 66.4(3)
C(7) B(5) B(4) 129.4(5)
C(7) B(5) B(7) 138.2(4)
B(4) B(5) B(7) 63.0(4)
Fe B(6) C(2) 65.8(3)
Fe B(6) B(7) 89.8(3)
C(2) B(6) B(7) 63.6(3)
C(2) B(7) C(3) 49.0(3)
C(2) B(7) B(5) 93.1(4)
C(3) B(7) B(4) 51.9(3)
C(3) B(7) B(6) 90.1(4)
B(4) B(7) B(6) 96.3(4)

loop_
_geom_bond_atom_site_label_1
_geom_bond_atom_site_label_2
_geom_bond_distance
Fe C2 2.060(5)
Fe C13 2.056(6)
Fe C15 2.092(6)
Fe C17 2.086(6)
Fe B4 2.142(6)
Fe B6 2.126(6)
Cr C5 1.823(6)
Cr C7 2.259(5)
Cr C9 2.214(5)
Cr C11 2.206(6)
O1 C4 1.161(6)
O3 C6 1.156(7)
C2 C3 1.471(7)
C2 B7 1.777(8)
C3M C3 1.524(7)
C3 B4 1.564(8)
C7 C8 1.422(7)
C7 B5 1.568(8)
C9 C10 1.391(8)
C11 C12 1.398(8)
C13 C18 1.372(10)
C15 C16 1.393(9)
C17 C18 1.400(10)
B4 B7 1.804(8)
B5 B7 1.772(9)
Fe C3 2.061(5)
Fe C14 2.081(6)
Fe C16 2.098(6)
Fe C18 2.054(6)
Fe B5 2.136(6)
Cr C4 1.845(6)
Cr C6 1.847(6)
Cr C8 2.247(5)
Cr C10 2.212(6)
Cr C12 2.210(5)
O2 C5 1.155(7)
C2 C2M 1.504(8)
C2 B6 1.569(8)
C2E C2M 1.505(9)
C3M C3E 1.490(7)
C3 B7 1.772(8)
C7 C12 1.426(7)
C8 C9 1.413(8)
C10 C11 1.394(8)
C13 C14 1.419(9)
C14 C15 1.410(9)
C16 C17 1.403(9)
B4 B5 1.674(8)
B5 B6 1.682(8)
B6 B7 1.785(8)
